data_4003619
loop_
_publ_author_name
'Chotard, Florian'
'Sivchik, Vasily'
'Linnolahti, Mikko'
'Bochmann, Manfred'
'Romanov, Alexander S.'

_publ_section_title
;
 Mono- versus Bicyclic Carbene Metal Amide Photoemitters: Which Design
 Leads to the Best Performance?
;
_journal_name_full 'Chemistry of Materials'
_journal_paper_doi 10.1021/acs.chemmater.0c01769
_journal_year 2020
_chemical_formula_moiety 'C24 H37 Cl Cu N'
_chemical_formula_sum 'C24 H37 Cl Cu N'
_chemical_formula_weight 438.53
_space_group_crystal_system monoclinic
_space_group_IT_number 14
_space_group_name_Hall '-P 2ybc'
_space_group_name_H-M_alt 'P 1 21/c 1'
_atom_sites_solution_hydrogens geom
_atom_sites_solution_primary 'intrinsic phasing'
_audit_creation_date 2019-11-11
_audit_creation_method
;
Olex2 1.2
(compiled 2018.05.29 svn.r3508 for OlexSys, GUI svn.r5506)
;
_cell_angle_alpha 90
_cell_angle_beta 96.004(6)
_cell_angle_gamma 90
_cell_formula_units_Z 4
_cell_length_a 9.9277(7)
_cell_length_b 10.1798(5)
_cell_length_c 23.3955(14)
_cell_measurement_reflns_used 5900
_cell_measurement_temperature 100.00(10)
_cell_measurement_theta_max 29.4840
_cell_measurement_theta_min 2.0580
_cell_volume 2351.4(2)
_computing_cell_refinement 'CrysAlisPro 1.171.40.57a (Rigaku OD, 2019)'
_computing_data_collection 'CrysAlisPro 1.171.40.57a (Rigaku OD, 2019)'
_computing_data_reduction 'CrysAlisPro 1.171.40.57a (Rigaku OD, 2019)'
_computing_molecular_graphics 'Olex2 (Dolomanov et al., 2009)'
_computing_publication_material 'Olex2 (Dolomanov et al., 2009)'
_computing_structure_refinement 'ShelXL (Sheldrick, 2015)'
_computing_structure_solution 'ShelXT (Sheldrick, 2015)'
_diffrn_ambient_environment N~2~
_diffrn_ambient_temperature 100.00(10)
_diffrn_detector 'Hybrid Pixel Array Detector'
_diffrn_detector_area_resol_mean 10.0000
_diffrn_detector_type HyPix
_diffrn_measured_fraction_theta_full 1.000
_diffrn_measured_fraction_theta_max 1.000
_diffrn_measurement_details
;
List of Runs (angles in degrees, time in seconds):

  # Type    Start    End  Width  t~exp~   \w     \q     \k     \f   Frames
--------------------------------------------------------------------------
  1  \w    -22.00  71.00   0.50    5.35    --   12.87  77.00  71.00  186
  2  \w     44.00  94.00   0.50    5.35    --   12.87 178.00 -90.00  100
  3  \w     65.00  92.00   0.50    5.35    --   12.87 178.00 -30.00   54
  4  \w    -58.00  -9.00   0.50    5.35    --   12.87 -77.00 -53.00   98
  5  \w    -15.00  32.00   0.50    5.35    --  -13.34 -99.00  90.00   94
  6  \w    -87.00 -17.00   0.50    5.35    --  -13.34 -77.00 -30.00  140
;
_diffrn_measurement_device 'four-circle diffractometer'
_diffrn_measurement_device_type 'XtaLAB Synergy, Dualflex, HyPix'
_diffrn_measurement_method '\w scans'
_diffrn_orient_matrix_type 'CrysAlisPro convention (1999,Acta A55,543-557)'
_diffrn_orient_matrix_UB_11 -0.0217743000
_diffrn_orient_matrix_UB_12 0.0578242000
_diffrn_orient_matrix_UB_13 -0.0150844000
_diffrn_orient_matrix_UB_21 0.0660645000
_diffrn_orient_matrix_UB_22 0.0091249000
_diffrn_orient_matrix_UB_23 -0.0082885000
_diffrn_orient_matrix_UB_31 -0.0177625000
_diffrn_orient_matrix_UB_32 -0.0377356000
_diffrn_orient_matrix_UB_33 -0.0252007000
_diffrn_radiation_monochromator mirror
_diffrn_radiation_probe x-ray
_diffrn_radiation_type MoK\a
_diffrn_radiation_wavelength 0.71073
_diffrn_reflns_av_R_equivalents 0.0371
_diffrn_reflns_av_unetI/netI 0.0344
_diffrn_reflns_Laue_measured_fraction_full 1.000
_diffrn_reflns_Laue_measured_fraction_max 1.000
_diffrn_reflns_limit_h_max 12
_diffrn_reflns_limit_h_min -12
_diffrn_reflns_limit_k_max 12
_diffrn_reflns_limit_k_min -12
_diffrn_reflns_limit_l_max 28
_diffrn_reflns_limit_l_min -20
_diffrn_reflns_number 16269
_diffrn_reflns_point_group_measured_fraction_full 1.000
_diffrn_reflns_point_group_measured_fraction_max 1.000
_diffrn_reflns_theta_full 25.242
_diffrn_reflns_theta_max 25.999
_diffrn_reflns_theta_min 2.063
_diffrn_source 'micro-focus sealed X-ray tube'
_diffrn_source_type 'PhotonJet (Mo) X-ray Source'
_exptl_absorpt_coefficient_mu 1.051
_exptl_absorpt_correction_T_max 1.00000
_exptl_absorpt_correction_T_min 0.52495
_exptl_absorpt_correction_type multi-scan
_exptl_absorpt_process_details
;
CrysAlisPro 1.171.40.57a (Rigaku Oxford Diffraction, 2019)
Empirical absorption correction using spherical harmonics,
 implemented in SCALE3 ABSPACK scaling algorithm.
;
_exptl_crystal_colour 'clear colourless'
_exptl_crystal_density_diffrn 1.239
_exptl_crystal_description plate
_exptl_crystal_F_000 936
_exptl_crystal_size_max 0.7
_exptl_crystal_size_mid 0.17
_exptl_crystal_size_min 0.13
_refine_diff_density_max 0.771
_refine_diff_density_min -0.514
_refine_diff_density_rms 0.061
_refine_ls_extinction_method none
_refine_ls_goodness_of_fit_ref 1.035
_refine_ls_hydrogen_treatment constr
_refine_ls_matrix_type full
_refine_ls_number_parameters 271
_refine_ls_number_reflns 4622
_refine_ls_number_restraints 0
_refine_ls_restrained_S_all 1.035
_refine_ls_R_factor_all 0.0635
_refine_ls_R_factor_gt 0.0517
_refine_ls_shift/su_max 0.000
_refine_ls_shift/su_mean 0.000
_refine_ls_structure_factor_coef Fsqd
_refine_ls_weighting_details 'w=1/[\s^2^(Fo^2^)+(0.0470P)^2^+3.3414P] where P=(Fo^2^+2Fc^2^)/3'
_refine_ls_weighting_scheme calc
_refine_ls_wR_factor_gt 0.1199
_refine_ls_wR_factor_ref 0.1256
_reflns_Friedel_coverage 0.000
_reflns_number_gt 3854
_reflns_number_total 4622
_reflns_threshold_expression 'I > 2\s(I)'
_cod_data_source_file cm0c01769_si_003.cif
_cod_data_source_block cuclbicaac
_cod_database_code 4003619
_shelx_shelxl_version_number 2018/3
_chemical_oxdiff_formula C25H30NCuCl
_chemical_oxdiff_usercomment 'DCM/Et2O, gas phase, RT; 100K'
_shelx_space_group_comment
;
The symmetry employed for this shelxl refinement is uniquely defined
by the following loop, which should always be used as a source of
symmetry information in preference to the above space-group names.
They are only intended as comments.
;
_shelx_estimated_absorpt_t_max 0.875
_shelx_estimated_absorpt_t_min 0.527
_diffrn_oxdiff_digest_frames
;
0106e2a0cda839d31aa5851af757f5600b00025eda9
;
_reflns_odcompleteness_completeness 99.90
_reflns_odcompleteness_iscentric 1
_reflns_odcompleteness_theta 26.32
_olex2_refinement_description
;
1. Fixed Uiso
 At 1.2 times of:
  All C(H) groups, All C(H,H) groups
 At 1.5 times of:
  All C(H,H,H) groups
2. Uiso/Uaniso restraints and constraints
Uanis(C12) = Uanis(C12A)
Uanis(Cu1) = Uanis(Cu1A)
Uanis(Cl1) = Uanis(Cl1A)
Uanis(C13) = Uanis(C13A)
Uanis(C14) = Uanis(C14A)
3. Others
 Sof(Cu1A)=Sof(Cl1A)=1-FVAR(1)
 Sof(Cu1)=Sof(Cl1)=FVAR(1)
 Sof(C12A)=Sof(H12A)=Sof(C13A)=Sof(H13D)=Sof(H13E)=Sof(H13F)=Sof(C14A)=
 Sof(H14D)=Sof(H14E)=Sof(H14F)=1-FVAR(2)
 Sof(C12)=Sof(H12)=Sof(C13)=Sof(H13A)=Sof(H13B)=Sof(H13C)=Sof(C14)=Sof(H14A)=
 Sof(H14B)=Sof(H14C)=FVAR(2)
4.a Ternary CH refined with riding coordinates:
 C15(H15), C20(H20), C22(H22), C12(H12), C12A(H12A)
4.b Secondary CH2 refined with riding coordinates:
 C3(H3A,H3B), C4(H4A,H4B), C19(H19A,H19B)
4.c Aromatic/amide H refined with riding coordinates:
 C8(H8), C9(H9), C10(H10)
4.d Idealised Me refined as rotating group:
 C16(H16A,H16B,H16C), C17(H17A,H17B,H17C), C18(H18A,H18B,H18C), C21(H21A,H21B,
 H21C), C23(H23A,H23B,H23C), C24(H24A,H24B,H24C), C13(H13A,H13B,H13C), C14(H14A,
 H14B,H14C), C13A(H13D,H13E,H13F), C14A(H14D,H14E,H14F)
;
_olex2_submission_special_instructions 'No special instructions were received'
_oxdiff_exptl_absorpt_empirical_details
;
Empirical correction (ABSPACK) includes:
- Absorption correction using spherical harmonics
- Frame scaling
;
_oxdiff_exptl_absorpt_empirical_full_max 2.190
_oxdiff_exptl_absorpt_empirical_full_min 0.698

loop_
_space_group_symop_operation_xyz
'x, y, z'
'-x, y+1/2, -z+1/2'
'-x, -y, -z'
'x, -y-1/2, z-1/2'

loop_
_atom_site_label
_atom_site_type_symbol
_atom_site_fract_x
_atom_site_fract_y
_atom_site_fract_z
_atom_site_U_iso_or_equiv
_atom_site_adp_type
_atom_site_occupancy
_atom_site_site_symmetry_order
_atom_site_calc_flag
_atom_site_refinement_flags_posn
_atom_site_refinement_flags_adp
_atom_site_refinement_flags_occupancy
_atom_site_disorder_assembly
_atom_site_disorder_group
N1 N 0.7104(2) 0.8347(2) 0.62718(9) 0.0245(5) Uani 1 1 d . . . . .
C1 C 0.7381(3) 0.7631(3) 0.67363(11) 0.0261(5) Uani 1 1 d . . . . .
C2 C 0.7853(3) 0.8447(3) 0.72597(11) 0.0305(6) Uani 1 1 d . . . . .
C3 C 0.6721(4) 0.9461(3) 0.73313(13) 0.0426(8) Uani 1 1 d . . . . .
H3A H 0.589585 0.899753 0.742564 0.051 Uiso 1 1 calc R . . . .
H3B H 0.701607 1.005951 0.765397 0.051 Uiso 1 1 calc R . . . .
C4 C 0.6388(4) 1.0269(3) 0.67790(14) 0.0447(8) Uani 1 1 d . . . . .
H4A H 0.542419 1.014712 0.663240 0.054 Uiso 1 1 calc R . . . .
H4B H 0.654159 1.121386 0.686226 0.054 Uiso 1 1 calc R . . . .
C5 C 0.7295(3) 0.9816(3) 0.63256(12) 0.0371(7) Uani 1 1 d . . . . .
C6 C 0.6524(3) 0.7739(3) 0.57336(11) 0.0290(6) Uani 1 1 d . . . . .
C7 C 0.5138(3) 0.7512(3) 0.56498(12) 0.0329(6) Uani 1 1 d . . . . .
C8 C 0.4620(3) 0.6948(3) 0.51234(14) 0.0411(8) Uani 1 1 d . . . . .
H8 H 0.367625 0.677564 0.505546 0.049 Uiso 1 1 calc R . . . .
C9 C 0.5438(3) 0.6640(3) 0.47058(14) 0.0459(8) Uani 1 1 d . . . . .
H9 H 0.505876 0.628275 0.434974 0.055 Uiso 1 1 calc R . . . .
C10 C 0.6807(4) 0.6849(4) 0.48044(14) 0.0500(9) Uani 1 1 d . . . . .
H10 H 0.737327 0.661279 0.451754 0.060 Uiso 1 1 calc R . . . .
C11 C 0.7386(3) 0.7404(3) 0.53197(12) 0.0394(7) Uani 1 1 d . . . . .
C15 C 0.4188(3) 0.7816(3) 0.61014(14) 0.0398(7) Uani 1 1 d . . . . .
H15 H 0.473729 0.819431 0.644485 0.048 Uiso 1 1 calc R . . . .
C16 C 0.3510(4) 0.6552(4) 0.62894(18) 0.0606(11) Uani 1 1 d . . . . .
H16A H 0.294616 0.617680 0.596085 0.091 Uiso 1 1 calc GR . . . .
H16B H 0.294321 0.675799 0.659629 0.091 Uiso 1 1 calc GR . . . .
H16C H 0.420822 0.591716 0.643096 0.091 Uiso 1 1 calc GR . . . .
C17 C 0.3117(3) 0.8834(4) 0.58799(16) 0.0514(9) Uani 1 1 d . . . . .
H17A H 0.356717 0.962091 0.575132 0.077 Uiso 1 1 calc GR . . . .
H17B H 0.256956 0.906920 0.618977 0.077 Uiso 1 1 calc GR . . . .
H17C H 0.253022 0.846144 0.555739 0.077 Uiso 1 1 calc GR . . . .
C18 C 0.6963(4) 1.0504(3) 0.57506(15) 0.0558(10) Uani 1 1 d . . . . .
H18A H 0.753340 1.014575 0.547058 0.084 Uiso 1 1 calc GR . . . .
H18B H 0.713392 1.144758 0.579726 0.084 Uiso 1 1 calc GR . . . .
H18C H 0.600724 1.035998 0.561354 0.084 Uiso 1 1 calc GR . . . .
C19 C 0.8765(3) 1.0038(3) 0.65744(13) 0.0436(8) Uani 1 1 d . . . . .
H19A H 0.890411 1.098068 0.666571 0.052 Uiso 1 1 calc R . . . .
H19B H 0.937640 0.979563 0.628304 0.052 Uiso 1 1 calc R . . . .
C20 C 0.9130(3) 0.9218(3) 0.71222(12) 0.0372(7) Uani 1 1 d . . . . .
H20 H 0.936986 0.984487 0.744592 0.045 Uiso 1 1 calc R . . . .
C21 C 1.0359(3) 0.8333(4) 0.70755(14) 0.0479(8) Uani 1 1 d . . . . .
H21A H 1.056484 0.784500 0.743502 0.072 Uiso 1 1 calc GR . . . .
H21B H 1.114103 0.887441 0.700437 0.072 Uiso 1 1 calc GR . . . .
H21C H 1.015954 0.771413 0.675718 0.072 Uiso 1 1 calc GR . . . .
C22 C 0.8121(3) 0.7574(3) 0.78037(12) 0.0425(7) Uani 1 1 d . . . . .
H22 H 0.872166 0.683854 0.770420 0.051 Uiso 1 1 calc R . . . .
C23 C 0.8860(4) 0.8293(4) 0.83234(13) 0.0592(10) Uani 1 1 d . . . . .
H23A H 0.973788 0.861209 0.822423 0.089 Uiso 1 1 calc GR . . . .
H23B H 0.900325 0.768602 0.864925 0.089 Uiso 1 1 calc GR . . . .
H23C H 0.831161 0.903847 0.842774 0.089 Uiso 1 1 calc GR . . . .
C24 C 0.6819(4) 0.6948(5) 0.79872(17) 0.0717(12) Uani 1 1 d . . . . .
H24A H 0.625618 0.762985 0.813827 0.107 Uiso 1 1 calc GR . . . .
H24B H 0.705888 0.628854 0.828585 0.107 Uiso 1 1 calc GR . . . .
H24C H 0.631401 0.652658 0.765415 0.107 Uiso 1 1 calc GR . . . .
Cu1 Cu 0.70727(15) 0.57805(13) 0.67446(6) 0.0319(3) Uani 0.677(3) 1 d . . P A 1
Cl1 Cl 0.6758(2) 0.37499(13) 0.67495(9) 0.0620(6) Uani 0.677(3) 1 d . . P A 1
C12 C 0.890(3) 0.7366(12) 0.5432(10) 0.041(3) Uani 0.591(8) 1 d . . P B 1
H12 H 0.915566 0.803797 0.573676 0.050 Uiso 0.591(8) 1 calc R . P B 1
C13 C 0.9602(7) 0.7776(9) 0.4916(3) 0.0554(18) Uani 0.591(8) 1 d . . P B 1
H13A H 0.953735 0.706407 0.463287 0.083 Uiso 0.591(8) 1 calc GR . P B 1
H13B H 1.055682 0.796493 0.503750 0.083 Uiso 0.591(8) 1 calc GR . P B 1
H13C H 0.916281 0.856512 0.474408 0.083 Uiso 0.591(8) 1 calc GR . P B 1
C14 C 0.9480(10) 0.6031(10) 0.5678(3) 0.057(2) Uani 0.591(8) 1 d . . P B 1
H14A H 0.913108 0.585505 0.604657 0.085 Uiso 0.591(8) 1 calc GR . P B 1
H14B H 1.047135 0.607553 0.573352 0.085 Uiso 0.591(8) 1 calc GR . P B 1
H14C H 0.920018 0.532427 0.540643 0.085 Uiso 0.591(8) 1 calc GR . P B 1
Cu1A Cu 0.7391(3) 0.5832(3) 0.66226(14) 0.0319(3) Uani 0.323(3) 1 d . . P A 2
Cl1A Cl 0.7362(4) 0.3790(3) 0.6496(2) 0.0620(6) Uani 0.323(3) 1 d . . P A 2
C12A C 0.890(4) 0.779(2) 0.5410(16) 0.041(3) Uani 0.409(8) 1 d . . P B 2
H12A H 0.908555 0.828467 0.577905 0.050 Uiso 0.409(8) 1 calc R . P B 2
C13A C 0.9450(12) 0.8601(14) 0.4910(4) 0.0554(18) Uani 0.409(8) 1 d . . P B 2
H13D H 0.930997 0.809806 0.455126 0.083 Uiso 0.409(8) 1 calc GR . P B 2
H13E H 1.041892 0.877202 0.500408 0.083 Uiso 0.409(8) 1 calc GR . P B 2
H13F H 0.896135 0.943681 0.486280 0.083 Uiso 0.409(8) 1 calc GR . P B 2
C14A C 0.9606(15) 0.6455(15) 0.5467(5) 0.057(2) Uani 0.409(8) 1 d . . P B 2
H14D H 0.913643 0.588950 0.572107 0.085 Uiso 0.409(8) 1 calc GR . P B 2
H14E H 1.054870 0.657404 0.562892 0.085 Uiso 0.409(8) 1 calc GR . P B 2
H14F H 0.958398 0.604480 0.508698 0.085 Uiso 0.409(8) 1 calc GR . P B 2

loop_
_atom_site_aniso_label
_atom_site_aniso_U_11
_atom_site_aniso_U_22
_atom_site_aniso_U_33
_atom_site_aniso_U_23
_atom_site_aniso_U_13
_atom_site_aniso_U_12
N1 0.0315(12) 0.0219(10) 0.0207(11) -0.0001(8) 0.0049(9) -0.0007(9)
C1 0.0279(14) 0.0272(13) 0.0240(13) 0.0012(10) 0.0068(10) 0.0039(10)
C2 0.0437(16) 0.0294(14) 0.0191(13) -0.0020(10) 0.0069(11) 0.0036(12)
C3 0.061(2) 0.0394(17) 0.0293(16) -0.0057(13) 0.0148(14) 0.0121(15)
C4 0.064(2) 0.0254(15) 0.0454(19) -0.0015(13) 0.0104(16) 0.0127(14)
C5 0.061(2) 0.0214(13) 0.0290(15) 0.0063(11) 0.0044(14) -0.0049(13)
C6 0.0353(14) 0.0279(13) 0.0226(13) 0.0036(11) -0.0023(11) -0.0004(11)
C7 0.0372(15) 0.0275(14) 0.0336(15) 0.0116(11) 0.0008(12) -0.0015(11)
C8 0.0360(16) 0.0367(16) 0.0473(19) 0.0140(14) -0.0115(14) -0.0085(13)
C9 0.056(2) 0.0458(18) 0.0328(17) -0.0066(14) -0.0102(15) -0.0009(15)
C10 0.053(2) 0.067(2) 0.0274(16) -0.0141(15) -0.0060(14) 0.0061(17)
C11 0.0418(17) 0.0524(19) 0.0232(14) -0.0094(13) -0.0006(12) 0.0034(14)
C15 0.0305(15) 0.0455(18) 0.0438(18) 0.0205(14) 0.0057(13) 0.0003(13)
C16 0.044(2) 0.062(2) 0.077(3) 0.038(2) 0.0151(18) 0.0007(17)
C17 0.0410(18) 0.058(2) 0.057(2) 0.0179(17) 0.0100(16) 0.0091(16)
C18 0.085(3) 0.0370(18) 0.043(2) 0.0221(15) -0.0056(18) -0.0121(17)
C19 0.061(2) 0.0354(16) 0.0353(17) -0.0013(13) 0.0074(15) -0.0212(15)
C20 0.0475(18) 0.0394(16) 0.0249(14) -0.0076(12) 0.0041(12) -0.0088(13)
C21 0.0423(18) 0.072(2) 0.0293(16) -0.0021(15) 0.0033(13) -0.0045(16)
C22 0.058(2) 0.0466(18) 0.0234(15) 0.0065(13) 0.0075(14) 0.0048(15)
C23 0.087(3) 0.071(3) 0.0198(16) -0.0020(15) 0.0033(16) 0.010(2)
C24 0.082(3) 0.088(3) 0.048(2) 0.036(2) 0.021(2) -0.002(2)
Cu1 0.0377(7) 0.0205(2) 0.0352(7) 0.0068(3) -0.0061(4) -0.0024(4)
Cl1 0.0746(13) 0.0225(4) 0.0798(14) 0.0107(7) -0.0346(9) -0.0101(7)
C12 0.0379(18) 0.061(9) 0.025(2) -0.024(8) 0.0031(17) 0.006(9)
C13 0.046(3) 0.087(5) 0.034(2) -0.007(4) 0.0073(19) -0.009(4)
C14 0.053(3) 0.083(6) 0.034(5) 0.000(3) 0.003(4) 0.033(4)
Cu1A 0.0377(7) 0.0205(2) 0.0352(7) 0.0068(3) -0.0061(4) -0.0024(4)
Cl1A 0.0746(13) 0.0225(4) 0.0798(14) 0.0107(7) -0.0346(9) -0.0101(7)
C12A 0.0379(18) 0.061(9) 0.025(2) -0.024(8) 0.0031(17) 0.006(9)
C13A 0.046(3) 0.087(5) 0.034(2) -0.007(4) 0.0073(19) -0.009(4)
C14A 0.053(3) 0.083(6) 0.034(5) 0.000(3) 0.003(4) 0.033(4)

loop_
_atom_type_symbol
_atom_type_description
_atom_type_scat_dispersion_real
_atom_type_scat_dispersion_imag
_atom_type_scat_source
C C 0.0033 0.0016 'International Tables Vol C Tables 4.2.6.8 and 6.1.1.4'
H H 0.0000 0.0000 'International Tables Vol C Tables 4.2.6.8 and 6.1.1.4'
Cl Cl 0.1484 0.1585 'International Tables Vol C Tables 4.2.6.8 and 6.1.1.4'
Cu Cu 0.3201 1.2651 'International Tables Vol C Tables 4.2.6.8 and 6.1.1.4'
N N 0.0061 0.0033 'International Tables Vol C Tables 4.2.6.8 and 6.1.1.4'

loop_
_geom_angle_atom_site_label_1
_geom_angle_atom_site_label_2
_geom_angle_atom_site_label_3
_geom_angle
_geom_angle_site_symmetry_1
_geom_angle_site_symmetry_3
_geom_angle_publ_flag
C1 N1 C5 117.8(2) . . ?
C1 N1 C6 120.4(2) . . ?
C6 N1 C5 121.6(2) . . ?
N1 C1 C2 112.7(2) . . ?
N1 C1 Cu1 122.4(2) . . ?
N1 C1 Cu1A 115.7(2) . . ?
C2 C1 Cu1 124.72(19) . . ?
C2 C1 Cu1A 130.8(2) . . ?
C1 C2 C3 106.7(2) . . ?
C1 C2 C20 107.5(2) . . ?
C1 C2 C22 111.2(2) . . ?
C3 C2 C20 107.6(2) . . ?
C3 C2 C22 110.9(2) . . ?
C22 C2 C20 112.7(2) . . ?
C2 C3 H3A 109.4 . . ?
C2 C3 H3B 109.4 . . ?
H3A C3 H3B 108.0 . . ?
C4 C3 C2 111.1(2) . . ?
C4 C3 H3A 109.4 . . ?
C4 C3 H3B 109.4 . . ?
C3 C4 H4A 109.8 . . ?
C3 C4 H4B 109.8 . . ?
H4A C4 H4B 108.3 . . ?
C5 C4 C3 109.3(2) . . ?
C5 C4 H4A 109.8 . . ?
C5 C4 H4B 109.8 . . ?
N1 C5 C4 106.1(2) . . ?
N1 C5 C18 111.6(2) . . ?
N1 C5 C19 106.5(2) . . ?
C18 C5 C4 112.7(3) . . ?
C18 C5 C19 112.2(3) . . ?
C19 C5 C4 107.4(3) . . ?
C7 C6 N1 119.1(2) . . ?
C7 C6 C11 122.0(3) . . ?
C11 C6 N1 118.9(2) . . ?
C6 C7 C8 117.3(3) . . ?
C6 C7 C15 123.1(3) . . ?
C8 C7 C15 119.6(3) . . ?
C7 C8 H8 119.1 . . ?
C9 C8 C7 121.8(3) . . ?
C9 C8 H8 119.1 . . ?
C8 C9 H9 120.1 . . ?
C8 C9 C10 119.7(3) . . ?
C10 C9 H9 120.1 . . ?
C9 C10 H10 119.4 . . ?
C9 C10 C11 121.2(3) . . ?
C11 C10 H10 119.4 . . ?
C6 C11 C12 124.0(9) . . ?
C6 C11 C12A 120.0(13) . . ?
C10 C11 C6 118.0(3) . . ?
C10 C11 C12 117.0(8) . . ?
C10 C11 C12A 121.7(13) . . ?
C7 C15 H15 108.1 . . ?
C7 C15 C16 110.6(3) . . ?
C7 C15 C17 111.1(2) . . ?
C16 C15 H15 108.1 . . ?
C17 C15 H15 108.1 . . ?
C17 C15 C16 110.7(3) . . ?
C15 C16 H16A 109.5 . . ?
C15 C16 H16B 109.5 . . ?
C15 C16 H16C 109.5 . . ?
H16A C16 H16B 109.5 . . ?
H16A C16 H16C 109.5 . . ?
H16B C16 H16C 109.5 . . ?
C15 C17 H17A 109.5 . . ?
C15 C17 H17B 109.5 . . ?
C15 C17 H17C 109.5 . . ?
H17A C17 H17B 109.5 . . ?
H17A C17 H17C 109.5 . . ?
H17B C17 H17C 109.5 . . ?
C5 C18 H18A 109.5 . . ?
C5 C18 H18B 109.5 . . ?
C5 C18 H18C 109.5 . . ?
H18A C18 H18B 109.5 . . ?
H18A C18 H18C 109.5 . . ?
H18B C18 H18C 109.5 . . ?
C5 C19 H19A 109.3 . . ?
C5 C19 H19B 109.3 . . ?
C5 C19 C20 111.6(2) . . ?
H19A C19 H19B 108.0 . . ?
C20 C19 H19A 109.3 . . ?
C20 C19 H19B 109.3 . . ?
C2 C20 H20 107.5 . . ?
C19 C20 C2 108.7(2) . . ?
C19 C20 H20 107.5 . . ?
C21 C20 C2 113.1(3) . . ?
C21 C20 C19 112.3(3) . . ?
C21 C20 H20 107.5 . . ?
C20 C21 H21A 109.5 . . ?
C20 C21 H21B 109.5 . . ?
C20 C21 H21C 109.5 . . ?
H21A C21 H21B 109.5 . . ?
H21A C21 H21C 109.5 . . ?
H21B C21 H21C 109.5 . . ?
C2 C22 H22 107.0 . . ?
C23 C22 C2 113.8(3) . . ?
C23 C22 H22 107.0 . . ?
C23 C22 C24 108.7(3) . . ?
C24 C22 C2 112.8(3) . . ?
C24 C22 H22 107.0 . . ?
C22 C23 H23A 109.5 . . ?
C22 C23 H23B 109.5 . . ?
C22 C23 H23C 109.5 . . ?
H23A C23 H23B 109.5 . . ?
H23A C23 H23C 109.5 . . ?
H23B C23 H23C 109.5 . . ?
C22 C24 H24A 109.5 . . ?
C22 C24 H24B 109.5 . . ?
C22 C24 H24C 109.5 . . ?
H24A C24 H24B 109.5 . . ?
H24A C24 H24C 109.5 . . ?
H24B C24 H24C 109.5 . . ?
C1 Cu1 Cl1 179.27(11) . . ?
C11 C12 H12 106.2 . . ?
C11 C12 C13 112.8(16) . . ?
C11 C12 C14 114.1(13) . . ?
C13 C12 H12 106.2 . . ?
C13 C12 C14 110.7(14) . . ?
C14 C12 H12 106.2 . . ?
C12 C13 H13A 109.5 . . ?
C12 C13 H13B 109.5 . . ?
C12 C13 H13C 109.5 . . ?
H13A C13 H13B 109.5 . . ?
H13A C13 H13C 109.5 . . ?
H13B C13 H13C 109.5 . . ?
C12 C14 H14A 109.5 . . ?
C12 C14 H14B 109.5 . . ?
C12 C14 H14C 109.5 . . ?
H14A C14 H14B 109.5 . . ?
H14A C14 H14C 109.5 . . ?
H14B C14 H14C 109.5 . . ?
C1 Cu1A Cl1A 178.9(2) . . ?
C11 C12A H12A 109.4 . . ?
C11 C12A C13A 116(2) . . ?
C13A C12A H12A 109.4 . . ?
C14A C12A C11 102.4(17) . . ?
C14A C12A H12A 109.4 . . ?
C14A C12A C13A 110(2) . . ?
C12A C13A H13D 109.5 . . ?
C12A C13A H13E 109.5 . . ?
C12A C13A H13F 109.5 . . ?
H13D C13A H13E 109.5 . . ?
H13D C13A H13F 109.5 . . ?
H13E C13A H13F 109.5 . . ?
C12A C14A H14D 109.5 . . ?
C12A C14A H14E 109.5 . . ?
C12A C14A H14F 109.5 . . ?
H14D C14A H14E 109.5 . . ?
H14D C14A H14F 109.5 . . ?
H14E C14A H14F 109.5 . . ?

loop_
_geom_bond_atom_site_label_1
_geom_bond_atom_site_label_2
_geom_bond_distance
_geom_bond_site_symmetry_2
_geom_bond_publ_flag
N1 C1 1.313(3) . ?
N1 C5 1.511(3) . ?
N1 C6 1.466(3) . ?
C1 C2 1.512(4) . ?
C1 Cu1 1.909(3) . ?
C1 Cu1A 1.851(4) . ?
C2 C3 1.549(4) . ?
C2 C20 1.553(4) . ?
C2 C22 1.552(4) . ?
C3 H3A 0.9900 . ?
C3 H3B 0.9900 . ?
C3 C4 1.538(4) . ?
C4 H4A 0.9900 . ?
C4 H4B 0.9900 . ?
C4 C5 1.532(4) . ?
C5 C18 1.522(4) . ?
C5 C19 1.531(5) . ?
C6 C7 1.388(4) . ?
C6 C11 1.400(4) . ?
C7 C8 1.407(4) . ?
C7 C15 1.520(4) . ?
C8 H8 0.9500 . ?
C8 C9 1.371(5) . ?
C9 H9 0.9500 . ?
C9 C10 1.371(5) . ?
C10 H10 0.9500 . ?
C10 C11 1.399(4) . ?
C11 C12 1.50(3) . ?
C11 C12A 1.55(4) . ?
C15 H15 1.0000 . ?
C15 C16 1.537(4) . ?
C15 C17 1.536(4) . ?
C16 H16A 0.9800 . ?
C16 H16B 0.9800 . ?
C16 H16C 0.9800 . ?
C17 H17A 0.9800 . ?
C17 H17B 0.9800 . ?
C17 H17C 0.9800 . ?
C18 H18A 0.9800 . ?
C18 H18B 0.9800 . ?
C18 H18C 0.9800 . ?
C19 H19A 0.9900 . ?
C19 H19B 0.9900 . ?
C19 C20 1.540(4) . ?
C20 H20 1.0000 . ?
C20 C21 1.530(5) . ?
C21 H21A 0.9800 . ?
C21 H21B 0.9800 . ?
C21 H21C 0.9800 . ?
C22 H22 1.0000 . ?
C22 C23 1.538(5) . ?
C22 C24 1.542(5) . ?
C23 H23A 0.9800 . ?
C23 H23B 0.9800 . ?
C23 H23C 0.9800 . ?
C24 H24A 0.9800 . ?
C24 H24B 0.9800 . ?
C24 H24C 0.9800 . ?
Cu1 Cl1 2.0907(19) . ?
C12 H12 1.0000 . ?
C12 C13 1.51(3) . ?
C12 C14 1.561(17) . ?
C13 H13A 0.9800 . ?
C13 H13B 0.9800 . ?
C13 H13C 0.9800 . ?
C14 H14A 0.9800 . ?
C14 H14B 0.9800 . ?
C14 H14C 0.9800 . ?
Cu1A Cl1A 2.100(5) . ?
C12A H12A 1.0000 . ?
C12A C13A 1.57(4) . ?
C12A C14A 1.53(3) . ?
C13A H13D 0.9800 . ?
C13A H13E 0.9800 . ?
C13A H13F 0.9800 . ?
C14A H14D 0.9800 . ?
C14A H14E 0.9800 . ?
C14A H14F 0.9800 . ?

loop_
_geom_torsion_atom_site_label_1
_geom_torsion_atom_site_label_2
_geom_torsion_atom_site_label_3
_geom_torsion_atom_site_label_4
_geom_torsion
_geom_torsion_site_symmetry_1
_geom_torsion_site_symmetry_2
_geom_torsion_site_symmetry_3
_geom_torsion_site_symmetry_4
_geom_torsion_publ_flag
N1 C1 C2 C3 56.9(3) . . . . ?
N1 C1 C2 C20 -58.3(3) . . . . ?
N1 C1 C2 C22 177.9(2) . . . . ?
N1 C5 C19 C20 -51.5(3) . . . . ?
N1 C6 C7 C8 178.9(2) . . . . ?
N1 C6 C7 C15 -2.5(4) . . . . ?
N1 C6 C11 C10 -178.7(3) . . . . ?
N1 C6 C11 C12 13.1(8) . . . . ?
N1 C6 C11 C12A -5.6(13) . . . . ?
C1 N1 C5 C4 -58.2(3) . . . . ?
C1 N1 C5 C18 178.8(3) . . . . ?
C1 N1 C5 C19 56.0(3) . . . . ?
C1 N1 C6 C7 82.2(3) . . . . ?
C1 N1 C6 C11 -97.8(3) . . . . ?
C1 C2 C3 C4 -55.1(3) . . . . ?
C1 C2 C20 C19 56.5(3) . . . . ?
C1 C2 C20 C21 -68.8(3) . . . . ?
C1 C2 C22 C23 168.8(3) . . . . ?
C1 C2 C22 C24 -66.7(4) . . . . ?
C2 C3 C4 C5 -0.2(4) . . . . ?
C3 C2 C20 C19 -58.0(3) . . . . ?
C3 C2 C20 C21 176.6(2) . . . . ?
C3 C2 C22 C23 -72.7(4) . . . . ?
C3 C2 C22 C24 51.8(4) . . . . ?
C3 C4 C5 N1 53.7(3) . . . . ?
C3 C4 C5 C18 176.1(3) . . . . ?
C3 C4 C5 C19 -59.9(3) . . . . ?
C4 C5 C19 C20 61.8(3) . . . . ?
C5 N1 C1 C2 0.3(3) . . . . ?
C5 N1 C1 Cu1 175.7(2) . . . . ?
C5 N1 C1 Cu1A -170.7(2) . . . . ?
C5 N1 C6 C7 -92.7(3) . . . . ?
C5 N1 C6 C11 87.3(3) . . . . ?
C5 C19 C20 C2 -1.7(3) . . . . ?
C5 C19 C20 C21 124.2(3) . . . . ?
C6 N1 C1 C2 -174.8(2) . . . . ?
C6 N1 C1 Cu1 0.6(3) . . . . ?
C6 N1 C1 Cu1A 14.2(3) . . . . ?
C6 N1 C5 C4 116.9(3) . . . . ?
C6 N1 C5 C18 -6.2(4) . . . . ?
C6 N1 C5 C19 -129.0(2) . . . . ?
C6 C7 C8 C9 -0.5(4) . . . . ?
C6 C7 C15 C16 -117.6(3) . . . . ?
C6 C7 C15 C17 119.1(3) . . . . ?
C6 C11 C12 C13 -145.9(8) . . . . ?
C6 C11 C12 C14 86.7(12) . . . . ?
C6 C11 C12A C13A -125.4(16) . . . . ?
C6 C11 C12A C14A 114.9(15) . . . . ?
C7 C6 C11 C10 1.3(5) . . . . ?
C7 C6 C11 C12 -166.9(7) . . . . ?
C7 C6 C11 C12A 174.5(12) . . . . ?
C7 C8 C9 C10 1.8(5) . . . . ?
C8 C7 C15 C16 60.9(4) . . . . ?
C8 C7 C15 C17 -62.4(4) . . . . ?
C8 C9 C10 C11 -1.6(5) . . . . ?
C9 C10 C11 C6 0.1(5) . . . . ?
C9 C10 C11 C12 169.1(8) . . . . ?
C9 C10 C11 C12A -173.0(12) . . . . ?
C10 C11 C12 C13 45.9(9) . . . . ?
C10 C11 C12 C14 -81.6(16) . . . . ?
C10 C11 C12A C13A 47.5(19) . . . . ?
C10 C11 C12A C14A -72(2) . . . . ?
C11 C6 C7 C8 -1.1(4) . . . . ?
C11 C6 C7 C15 177.4(3) . . . . ?
C15 C7 C8 C9 -179.1(3) . . . . ?
C18 C5 C19 C20 -173.9(3) . . . . ?
C20 C2 C3 C4 60.0(3) . . . . ?
C20 C2 C22 C23 48.0(4) . . . . ?
C20 C2 C22 C24 172.5(3) . . . . ?
C22 C2 C3 C4 -176.4(3) . . . . ?
C22 C2 C20 C19 179.4(2) . . . . ?
C22 C2 C20 C21 54.0(3) . . . . ?
Cu1 C1 C2 C3 -118.4(2) . . . . ?
Cu1 C1 C2 C20 126.4(2) . . . . ?
Cu1 C1 C2 C22 2.7(3) . . . . ?
Cu1A C1 C2 C3 -133.9(3) . . . . ?
Cu1A C1 C2 C20 110.9(3) . . . . ?
Cu1A C1 C2 C22 -12.8(4) . . . . ?
